data_4311413
loop_
_publ_author_name
'Lydia Karmazin'
'Marinella Mazzanti'
'Jean-Philippe Bezombes'
'Christelle Gateau'
'Jacques P\'ecaut'

_publ_section_title
;
 Comparative Structural Studies of Iodide Complexes of Uranium(III) and
 Lanthanide(III) with Hexadentate Tetrapodal Neutral N-Donor Ligands
;
_journal_name_full 'Inorganic Chemistry'
_journal_page_first 5147
_journal_page_last 5158
_journal_paper_doi 10.1021/ic049538m
_journal_volume 43
_journal_year 2004
_chemical_formula_sum 'C23 H26 I3 La N10'
_chemical_formula_weight 962.15
_chemical_name_systematic
;
 ?
;
_space_group_IT_number 14
_symmetry_cell_setting monoclinic
_symmetry_space_group_name_Hall '-P 2yn'
_symmetry_space_group_name_H-M 'P 1 21/n 1'
_atom_sites_solution_hydrogens geom
_atom_sites_solution_primary direct
_atom_sites_solution_secondary difmap
_audit_creation_method SHELXL-97
_cell_angle_alpha 90.00
_cell_angle_beta 110.9970(10)
_cell_angle_gamma 90.00
_cell_formula_units_Z 4
_cell_length_a 17.6347(11)
_cell_length_b 9.9451(6)
_cell_length_c 17.9814(11)
_cell_measurement_temperature 223(2)
_cell_volume 2944.2(3)
_computing_cell_refinement 'Bruker SMART'
_computing_data_collection 'Bruker SMART'
_computing_data_reduction 'Bruker SHELXTL'
_computing_molecular_graphics 'Bruker SHELXTL'
_computing_publication_material 'Bruker SHELXTL'
_computing_structure_refinement 'SHELXL-97 (Sheldrick, 1997)'
_computing_structure_solution 'SHELXS-97 (Sheldrick, 1990)'
_diffrn_ambient_temperature 223(2)
_diffrn_measured_fraction_theta_full 0.901
_diffrn_measured_fraction_theta_max 0.901
_diffrn_measurement_device_type 'CCD area detector'
_diffrn_measurement_method 'phi and omega scans'
_diffrn_radiation_monochromator graphite
_diffrn_radiation_source 'fine-focus sealed tube'
_diffrn_radiation_type MoK\a
_diffrn_radiation_wavelength 0.71073
_diffrn_reflns_av_R_equivalents 0.0563
_diffrn_reflns_av_sigmaI/netI 0.0717
_diffrn_reflns_limit_h_max 23
_diffrn_reflns_limit_h_min -22
_diffrn_reflns_limit_k_max 13
_diffrn_reflns_limit_k_min -9
_diffrn_reflns_limit_l_max 23
_diffrn_reflns_limit_l_min -23
_diffrn_reflns_number 18324
_diffrn_reflns_theta_full 28.93
_diffrn_reflns_theta_max 28.93
_diffrn_reflns_theta_min 2.43
_exptl_absorpt_coefficient_mu 4.628
_exptl_absorpt_correction_type none
_exptl_crystal_density_diffrn 2.171
_exptl_crystal_density_method 'not measured'
_exptl_crystal_F_000 1800
_exptl_crystal_size_max 0.3
_exptl_crystal_size_mid 0.3
_exptl_crystal_size_min 0.1
_refine_diff_density_max 2.000
_refine_diff_density_min -1.910
_refine_diff_density_rms 0.208
_refine_ls_extinction_method none
_refine_ls_goodness_of_fit_ref 0.947
_refine_ls_hydrogen_treatment mixed
_refine_ls_matrix_type full
_refine_ls_number_parameters 334
_refine_ls_number_reflns 7003
_refine_ls_number_restraints 0
_refine_ls_restrained_S_all 0.947
_refine_ls_R_factor_all 0.0670
_refine_ls_R_factor_gt 0.0404
_refine_ls_shift/su_max 0.042
_refine_ls_shift/su_mean 0.008
_refine_ls_structure_factor_coef Fsqd
_refine_ls_weighting_details 'calc w=1/[\s^2^(Fo^2^)+(0.0494P)^2^+0.0000P] where P=(Fo^2^+2Fc^2^)/3'
_refine_ls_weighting_scheme calc
_refine_ls_wR_factor_gt 0.0925
_refine_ls_wR_factor_ref 0.0974
_reflns_number_gt 4785
_reflns_number_total 7003
_reflns_threshold_expression >2sigma(I)
_cod_data_source_file ic049538msi20040408_103455_03.cif
_cod_data_source_block struci_La(tpztn),3
_cod_depositor_comments
;
The following automatic conversions were performed:
'_symmetry_cell_setting' value 'Monoclinic' changed to 'monoclinic'
according to '/home/saulius/struct/CIF-dictionaries/cif_core.dic'
dictionary named 'cif_core.dic' version 2.4.1 from 2010-06-29.

Automatic conversion script
Id: cif_fix_enum 1527 2010-12-29 10:47:43Z saulius 
;
_cod_database_code 4311413

loop_
_symmetry_equiv_pos_as_xyz
'x, y, z'
'-x+1/2, y+1/2, -z+1/2'
'-x, -y, -z'
'x-1/2, -y-1/2, z-1/2'

loop_
_atom_site_label
_atom_site_type_symbol
_atom_site_fract_x
_atom_site_fract_y
_atom_site_fract_z
_atom_site_U_iso_or_equiv
_atom_site_adp_type
_atom_site_occupancy
_atom_site_symmetry_multiplicity
_atom_site_calc_flag
_atom_site_refinement_flags
_atom_site_disorder_assembly
_atom_site_disorder_group
La La -0.051783(12) 1.48276(2) 0.750871(12) 0.01905(5) Uani 1 1 d . . .
I1 I -0.067020(17) 1.35557(3) 0.902376(16) 0.03848(8) Uani 1 1 d . . .
I2 I -0.172300(16) 1.73142(3) 0.696017(16) 0.03488(8) Uani 1 1 d . . .
I3 I 0.124002(17) 1.12968(3) 0.539303(18) 0.03901(8) Uani 1 1 d . . .
N1 N -0.04377(18) 1.2126(3) 0.71318(18) 0.0259(9) Uani 1 1 d . . .
N2 N 0.11051(18) 1.4317(3) 0.83156(17) 0.0245(8) Uani 1 1 d . . .
N3 N -0.0759(2) 1.4262(4) 0.59838(18) 0.0327(10) Uani 1 1 d . . .
N4 N -0.19875(18) 1.3545(3) 0.66742(19) 0.0272(9) Uani 1 1 d . . .
N5 N 0.05264(18) 1.6413(3) 0.70856(18) 0.0248(8) Uani 1 1 d . . .
N6 N 0.02903(19) 1.6721(3) 0.86357(18) 0.0271(9) Uani 1 1 d . . .
N7 N -0.1489(3) 1.3599(4) 0.4370(2) 0.0625(15) Uani 1 1 d . . .
N8 N -0.3290(2) 1.2049(4) 0.5639(2) 0.0451(12) Uani 1 1 d . . .
N9 N 0.1714(2) 1.8355(4) 0.7204(2) 0.0442(11) Uani 1 1 d . . .
N10 N 0.1312(2) 1.8712(4) 0.9602(2) 0.0426(11) Uani 1 1 d . . .
C1 C -0.0377(3) 1.1933(5) 0.6334(2) 0.0351(12) Uani 1 1 d . . .
H1A H -0.0611 1.1057 0.6125 0.042 Uiso 1 1 calc R . .
H1B H 0.0199 1.1911 0.6399 0.042 Uiso 1 1 calc R . .
C2 C -0.0793(2) 1.2997(4) 0.5733(2) 0.0296(11) Uani 1 1 d . . .
C3 C -0.1159(3) 1.2683(5) 0.4943(3) 0.0490(15) Uani 1 1 d . . .
H3A H -0.1180 1.1774 0.4794 0.059 Uiso 1 1 calc R . .
C4 C -0.1443(3) 1.4858(5) 0.4626(3) 0.0539(16) Uani 1 1 d . . .
H4A H -0.1655 1.5549 0.4252 0.065 Uiso 1 1 calc R . .
C5 C -0.1099(3) 1.5188(5) 0.5415(2) 0.0525(15) Uani 1 1 d . . .
H5A H -0.1099 1.6093 0.5565 0.063 Uiso 1 1 calc R . .
C6 C -0.1196(2) 1.1513(4) 0.7144(2) 0.0330(11) Uani 1 1 d . . .
H6A H -0.1186 1.1523 0.7692 0.040 Uiso 1 1 calc R . .
H6B H -0.1214 1.0571 0.6978 0.040 Uiso 1 1 calc R . .
C7 C -0.1958(2) 1.2204(4) 0.6615(2) 0.0279(10) Uani 1 1 d . . .
C8 C -0.2606(3) 1.1482(5) 0.6108(3) 0.0434(14) Uani 1 1 d . . .
H8A H -0.2559 1.0542 0.6094 0.052 Uiso 1 1 calc R . .
C9 C -0.3317(3) 1.3361(5) 0.5714(3) 0.0432(14) Uani 1 1 d . . .
H9A H -0.3796 1.3810 0.5408 0.052 Uiso 1 1 calc R . .
C10 C -0.2684(3) 1.4119(5) 0.6214(3) 0.0420(14) Uani 1 1 d . . .
H10A H -0.2743 1.5057 0.6232 0.050 Uiso 1 1 calc R . .
C11 C 0.1565(2) 1.4776(5) 0.7825(2) 0.0351(11) Uani 1 1 d . . .
H11A H 0.1484 1.4134 0.7389 0.042 Uiso 1 1 calc R . .
H11B H 0.2145 1.4783 0.8151 0.042 Uiso 1 1 calc R . .
C12 C 0.1317(2) 1.6166(4) 0.7475(2) 0.0268(10) Uani 1 1 d . . .
C13 C 0.1898(2) 1.7153(5) 0.7547(2) 0.0411(13) Uani 1 1 d . . .
H13A H 0.2444 1.6963 0.7851 0.049 Uiso 1 1 calc R . .
C14 C 0.0936(3) 1.8536(5) 0.6774(3) 0.0423(13) Uani 1 1 d . . .
H14A H 0.0781 1.9345 0.6489 0.051 Uiso 1 1 calc R . .
C15 C 0.0346(2) 1.7610(4) 0.6722(2) 0.0315(11) Uani 1 1 d . . .
H15A H -0.0199 1.7817 0.6424 0.038 Uiso 1 1 calc R . .
C16 C 0.1383(2) 1.5064(4) 0.9080(2) 0.0319(12) Uani 1 1 d . . .
H16A H 0.1978 1.5090 0.9283 0.038 Uiso 1 1 calc R . .
H16B H 0.1219 1.4554 0.9465 0.038 Uiso 1 1 calc R . .
C17 C 0.1075(2) 1.6482(4) 0.9054(2) 0.0266(10) Uani 1 1 d . . .
C18 C 0.1570(3) 1.7501(5) 0.9521(2) 0.0376(13) Uani 1 1 d . . .
H18A H 0.2122 1.7304 0.9793 0.045 Uiso 1 1 calc R . .
C19 C 0.0516(3) 1.8923(4) 0.9224(2) 0.0418(13) Uani 1 1 d . . .
H19A H 0.0289 1.9748 0.9293 0.050 Uiso 1 1 calc R . .
C20 C 0.0016(3) 1.7947(4) 0.8731(2) 0.0360(12) Uani 1 1 d . . .
H20A H -0.0534 1.8154 0.8455 0.043 Uiso 1 1 calc R . .
C21 C 0.0228(2) 1.1319(4) 0.7727(2) 0.0338(12) Uani 1 1 d . . .
H21A H 0.0198 1.0396 0.7527 0.041 Uiso 1 1 calc R . .
H21B H 0.0121 1.1283 0.8225 0.041 Uiso 1 1 calc R . .
C22 C 0.1090(2) 1.1824(5) 0.7917(3) 0.0367(12) Uani 1 1 d . . .
H22A H 0.1136 1.2187 0.7428 0.044 Uiso 1 1 calc R . .
H22B H 0.1461 1.1056 0.8084 0.044 Uiso 1 1 calc R . .
C23 C 0.1368(2) 1.2898(4) 0.8562(2) 0.0338(12) Uani 1 1 d . . .
H23A H 0.1171 1.2649 0.8988 0.041 Uiso 1 1 calc R . .
H23B H 0.1963 1.2882 0.8789 0.041 Uiso 1 1 calc R . .

loop_
_atom_site_aniso_label
_atom_site_aniso_U_11
_atom_site_aniso_U_22
_atom_site_aniso_U_33
_atom_site_aniso_U_23
_atom_site_aniso_U_13
_atom_site_aniso_U_12
La 0.02239(10) 0.01405(10) 0.02012(9) 0.00057(9) 0.00691(8) -0.00009(9)
I1 0.04829(15) 0.04317(18) 0.02819(13) 0.00357(12) 0.01882(11) -0.00666(14)
I2 0.03525(14) 0.02428(14) 0.04029(15) -0.00105(12) 0.00769(12) 0.00744(12)
I3 0.03661(14) 0.03092(16) 0.04740(16) 0.01530(13) 0.01251(12) 0.00077(13)
N1 0.0321(16) 0.0203(17) 0.0232(15) 0.0024(14) 0.0074(13) 0.0032(15)
N2 0.0280(16) 0.0211(17) 0.0234(15) 0.0042(14) 0.0081(13) 0.0048(14)
N3 0.050(2) 0.0236(19) 0.0242(16) -0.0007(15) 0.0133(14) -0.0081(17)
N4 0.0295(16) 0.0191(18) 0.0334(17) 0.0023(14) 0.0116(13) -0.0038(14)
N5 0.0312(16) 0.0183(17) 0.0276(16) 0.0010(14) 0.0136(13) 0.0013(14)
N6 0.0342(17) 0.0237(18) 0.0235(15) 0.0022(14) 0.0105(13) -0.0007(15)
N7 0.119(4) 0.030(2) 0.0261(19) -0.0052(17) 0.011(2) -0.001(2)
N8 0.044(2) 0.044(3) 0.037(2) 0.0029(19) 0.0023(17) -0.009(2)
N9 0.049(2) 0.035(2) 0.058(2) -0.0019(19) 0.0305(17) -0.0151(18)
N10 0.059(2) 0.027(2) 0.042(2) -0.0097(17) 0.0191(17) -0.0137(19)
C1 0.042(2) 0.030(2) 0.034(2) -0.0050(19) 0.0138(18) 0.010(2)
C2 0.045(2) 0.023(2) 0.0252(18) -0.0042(17) 0.0174(16) -0.0016(19)
C3 0.085(3) 0.024(2) 0.031(2) -0.005(2) 0.013(2) 0.008(3)
C4 0.099(4) 0.028(3) 0.029(2) 0.006(2) 0.015(2) -0.001(3)
C5 0.108(4) 0.018(2) 0.031(2) 0.0011(19) 0.025(2) 0.000(3)
C6 0.042(2) 0.021(2) 0.037(2) -0.0015(18) 0.0146(18) -0.0057(19)
C7 0.035(2) 0.022(2) 0.0254(18) 0.0009(17) 0.0093(16) -0.0060(18)
C8 0.051(3) 0.032(3) 0.042(2) -0.003(2) 0.009(2) -0.012(2)
C9 0.031(2) 0.046(3) 0.041(2) 0.012(2) -0.001(2) -0.003(2)
C10 0.038(2) 0.024(2) 0.054(3) 0.010(2) 0.004(2) 0.000(2)
C11 0.037(2) 0.034(3) 0.041(2) 0.009(2) 0.0221(17) 0.010(2)
C12 0.0318(19) 0.029(2) 0.0245(17) 0.0023(17) 0.0158(15) 0.0008(18)
C13 0.029(2) 0.062(3) 0.033(2) -0.003(2) 0.0119(17) -0.009(2)
C14 0.063(3) 0.029(3) 0.049(2) 0.002(2) 0.036(2) -0.005(2)
C15 0.034(2) 0.029(2) 0.033(2) 0.0089(18) 0.0146(17) 0.0049(19)
C16 0.029(2) 0.023(2) 0.036(2) 0.0035(18) 0.0028(18) 0.0035(18)
C17 0.034(2) 0.019(2) 0.0270(19) 0.0024(16) 0.0116(16) -0.0038(18)
C18 0.035(2) 0.043(3) 0.032(2) -0.009(2) 0.0091(17) -0.016(2)
C19 0.079(3) 0.019(2) 0.024(2) 0.0017(18) 0.015(2) 0.002(2)
C20 0.045(2) 0.028(2) 0.028(2) -0.0033(19) 0.0058(18) 0.003(2)
C21 0.046(2) 0.015(2) 0.034(2) 0.0060(18) 0.0077(19) 0.0104(19)
C22 0.038(2) 0.027(2) 0.040(2) 0.0035(19) 0.0081(19) 0.017(2)
C23 0.036(2) 0.024(2) 0.035(2) 0.0061(19) 0.0052(18) 0.0091(19)

loop_
_atom_type_symbol
_atom_type_description
_atom_type_scat_dispersion_real
_atom_type_scat_dispersion_imag
_atom_type_scat_source
C C 0.0033 0.0016 'International Tables Vol C Tables 4.2.6.8 and 6.1.1.4'
H H 0.0000 0.0000 'International Tables Vol C Tables 4.2.6.8 and 6.1.1.4'
N N 0.0061 0.0033 'International Tables Vol C Tables 4.2.6.8 and 6.1.1.4'
I I -0.4742 1.8119 'International Tables Vol C Tables 4.2.6.8 and 6.1.1.4'
La La -0.2871 2.4523 'International Tables Vol C Tables 4.2.6.8 and 6.1.1.4'

loop_
_geom_angle_atom_site_label_1
_geom_angle_atom_site_label_2
_geom_angle_atom_site_label_3
_geom_angle
_geom_angle_site_symmetry_1
_geom_angle_site_symmetry_3
_geom_angle_publ_flag
N3 La N5 73.23(10) . . ?
N3 La N2 104.74(10) . . ?
N5 La N2 64.90(9) . . ?
N3 La N6 138.20(11) . . ?
N5 La N6 65.69(10) . . ?
N2 La N6 64.71(10) . . ?
N3 La N1 63.40(10) . . ?
N5 La N1 113.00(10) . . ?
N2 La N1 79.44(9) . . ?
N6 La N1 141.13(9) . . ?
N3 La N4 65.06(11) . . ?
N5 La N4 134.59(9) . . ?
N2 La N4 141.99(10) . . ?
N6 La N4 147.30(10) . . ?
N1 La N4 63.09(9) . . ?
N3 La I1 141.39(8) . . ?
N5 La I1 139.41(6) . . ?
N2 La I1 82.11(7) . . ?
N6 La I1 79.49(7) . . ?
N1 La I1 81.27(7) . . ?
N4 La I1 85.98(7) . . ?
N3 La I2 90.14(8) . . ?
N5 La I2 84.67(7) . . ?
N2 La I2 139.49(7) . . ?
N6 La I2 78.99(7) . . ?
N1 La I2 139.57(6) . . ?
N4 La I2 78.47(7) . . ?
I1 La I2 109.339(11) . . ?
C6 N1 C1 109.8(3) . . ?
C6 N1 C21 104.5(3) . . ?
C1 N1 C21 108.0(3) . . ?
C6 N1 La 105.6(2) . . ?
C1 N1 La 112.7(2) . . ?
C21 N1 La 115.8(2) . . ?
C11 N2 C16 109.4(3) . . ?
C11 N2 C23 106.9(3) . . ?
C16 N2 C23 103.4(3) . . ?
C11 N2 La 108.6(2) . . ?
C16 N2 La 109.4(2) . . ?
C23 N2 La 118.8(2) . . ?
C2 N3 C5 115.8(3) . . ?
C2 N3 La 121.1(3) . . ?
C5 N3 La 119.9(3) . . ?
C10 N4 C7 115.3(3) . . ?
C10 N4 La 127.3(3) . . ?
C7 N4 La 116.3(2) . . ?
C12 N5 C15 116.0(3) . . ?
C12 N5 La 115.3(2) . . ?
C15 N5 La 125.6(3) . . ?
C17 N6 C20 115.8(3) . . ?
C17 N6 La 116.8(3) . . ?
C20 N6 La 126.7(2) . . ?
C4 N7 C3 114.8(4) . . ?
C9 N8 C8 114.6(4) . . ?
C14 N9 C13 115.0(4) . . ?
C18 N10 C19 115.5(4) . . ?
N1 C1 C2 114.7(4) . . ?
N3 C2 C3 121.0(4) . . ?
N3 C2 C1 118.0(3) . . ?
C3 C2 C1 120.9(4) . . ?
N7 C3 C2 123.8(4) . . ?
N7 C4 C5 122.3(4) . . ?
N3 C5 C4 122.4(4) . . ?
N1 C6 C7 114.2(3) . . ?
N4 C7 C8 121.6(4) . . ?
N4 C7 C6 117.1(3) . . ?
C8 C7 C6 121.3(4) . . ?
N8 C8 C7 123.3(4) . . ?
N8 C9 C10 123.9(4) . . ?
N4 C10 C9 121.2(4) . . ?
N2 C11 C12 113.1(3) . . ?
N5 C12 C13 120.9(4) . . ?
N5 C12 C11 118.4(4) . . ?
C13 C12 C11 120.7(4) . . ?
N9 C13 C12 122.7(4) . . ?
N9 C14 C15 123.5(4) . . ?
N5 C15 C14 121.5(4) . . ?
N2 C16 C17 116.4(3) . . ?
N6 C17 C18 120.3(4) . . ?
N6 C17 C16 118.1(3) . . ?
C18 C17 C16 121.2(3) . . ?
N10 C18 C17 124.2(4) . . ?
N10 C19 C20 121.4(4) . . ?
N6 C20 C19 122.6(4) . . ?
N1 C21 C22 116.6(3) . . ?
C21 C22 C23 115.3(4) . . ?
N2 C23 C22 117.0(3) . . ?

loop_
_geom_bond_atom_site_label_1
_geom_bond_atom_site_label_2
_geom_bond_distance
_geom_bond_site_symmetry_2
_geom_bond_publ_flag
La N3 2.680(3) . ?
La N5 2.731(3) . ?
La N2 2.753(3) . ?
La N6 2.759(3) . ?
La N1 2.787(3) . ?
La N4 2.794(3) . ?
La I1 3.1014(4) . ?
La I2 3.1786(4) . ?
N1 C6 1.477(5) . ?
N1 C1 1.488(5) . ?
N1 C21 1.506(5) . ?
N2 C11 1.469(5) . ?
N2 C16 1.483(5) . ?
N2 C23 1.502(5) . ?
N3 C2 1.332(5) . ?
N3 C5 1.347(5) . ?
N4 C10 1.338(5) . ?
N4 C7 1.340(5) . ?
N5 C12 1.339(5) . ?
N5 C15 1.341(5) . ?
N6 C17 1.339(5) . ?
N6 C20 1.345(6) . ?
N7 C4 1.327(6) . ?
N7 C3 1.342(6) . ?
N8 C9 1.315(6) . ?
N8 C8 1.324(5) . ?
N9 C14 1.323(5) . ?
N9 C13 1.331(6) . ?
N10 C18 1.314(6) . ?
N10 C19 1.339(6) . ?
C1 C2 1.503(6) . ?
C2 C3 1.368(6) . ?
C4 C5 1.368(6) . ?
C6 C7 1.506(5) . ?
C7 C8 1.380(5) . ?
C9 C10 1.380(6) . ?
C11 C12 1.517(6) . ?
C12 C13 1.391(6) . ?
C14 C15 1.368(6) . ?
C16 C17 1.506(6) . ?
C17 C18 1.402(6) . ?
C19 C20 1.395(6) . ?
C21 C22 1.519(6) . ?
C22 C23 1.523(6) . ?
